data_4070928
loop_
_publ_author_name
'Martin, Eddy'
'Spendley, Claire'
'Mountford, Andrew J.'
'Coles, Simon J.'
'Horton, Peter N.'
'Hughes, David L.'
'Hursthouse, Michael B.'
'Lancaster, Simon J.'

_publ_section_title
;
 Synthesis, Structure, and Supramolecular Architecture of Benzonitrile and
 Pyridine Adducts of Bis(pentafluorophenyl)zinc: Pentafluorophenyl--Aryl
 Interactions versus Homoaromatic Pairing
;
_journal_issue 7
_journal_name_full Organometallics
_journal_page_first 1436
_journal_paper_doi 10.1021/om701127p
_journal_volume 27
_journal_year 2008
_chemical_formula_sum 'C41.5 H22 F10 N2 Zn'
_chemical_formula_weight 803.98
_chemical_name_common 'Compound 2.tol'
_chemical_name_systematic
;
 Bis(4-phenylbenzonitrile)bis(pentafluorophenyl) zinc.toluene
;
_space_group_IT_number 15
_symmetry_cell_setting monoclinic
_symmetry_space_group_name_Hall '-C 2yc'
_symmetry_space_group_name_H-M 'C 1 2/c 1'
_atom_sites_solution_hydrogens geom
_atom_sites_solution_primary direct
_atom_sites_solution_secondary difmap
_cell_angle_alpha 90.00
_cell_angle_beta 98.45(3)
_cell_angle_gamma 90.00
_cell_formula_units_Z 8
_cell_length_a 13.480(3)
_cell_length_b 30.713(6)
_cell_length_c 16.796(3)
_cell_measurement_reflns_used 7727
_cell_measurement_temperature 120(2)
_cell_measurement_theta_max 27.48
_cell_measurement_theta_min 2.91
_cell_volume 6878(2)
_computing_cell_refinement 'DENZO, COLLECT'
_computing_data_reduction 'DENZO, COLLECT'
_computing_molecular_graphics 'PLATON (Spek, 1990)'
_computing_structure_refinement 'SHELXL-97 (Sheldrick, 1997)'
_computing_structure_solution 'SHELXS-97 (Sheldrick, 1997)'
_diffrn_ambient_temperature 120(2)
_diffrn_detector_area_resol_mean 9.091
_diffrn_measured_fraction_theta_full 0.993
_diffrn_measured_fraction_theta_max 0.993
_diffrn_measurement_device_type 'Bruker-Nonius KappaCCD Area Detector'
_diffrn_measurement_method '\f and \w scans'
_diffrn_radiation_monochromator graphite
_diffrn_radiation_source 'Bruker-Nonius FR591 rotating anode'
_diffrn_radiation_type MoK\a
_diffrn_radiation_wavelength 0.71073
_diffrn_reflns_av_R_equivalents 0.0501
_diffrn_reflns_av_sigmaI/netI 0.0395
_diffrn_reflns_limit_h_max 17
_diffrn_reflns_limit_h_min -17
_diffrn_reflns_limit_k_max 39
_diffrn_reflns_limit_k_min -39
_diffrn_reflns_limit_l_max 21
_diffrn_reflns_limit_l_min -21
_diffrn_reflns_number 47440
_diffrn_reflns_theta_full 27.50
_diffrn_reflns_theta_max 27.50
_diffrn_reflns_theta_min 3.06
_diffrn_standards_decay_% negligible
_diffrn_standards_number none
_exptl_absorpt_coefficient_mu 0.803
_exptl_absorpt_correction_T_max 0.9609
_exptl_absorpt_correction_T_min 0.7663
_exptl_absorpt_correction_type multi-scan
_exptl_absorpt_process_details 'SADABS V2.10 (Sheldrick, G.M., 2003)'
_exptl_crystal_colour colourless
_exptl_crystal_density_diffrn 1.553
_exptl_crystal_density_method 'not measured'
_exptl_crystal_description slab
_exptl_crystal_F_000 3240
_exptl_crystal_size_max 0.35
_exptl_crystal_size_mid 0.20
_exptl_crystal_size_min 0.05
_refine_diff_density_max 0.389
_refine_diff_density_min -0.471
_refine_diff_density_rms 0.063
_refine_ls_extinction_method none
_refine_ls_goodness_of_fit_ref 1.045
_refine_ls_hydrogen_treatment constr
_refine_ls_matrix_type full
_refine_ls_number_parameters 493
_refine_ls_number_reflns 7850
_refine_ls_number_restraints 0
_refine_ls_restrained_S_all 1.045
_refine_ls_R_factor_all 0.0703
_refine_ls_R_factor_gt 0.0419
_refine_ls_shift/su_max 0.002
_refine_ls_shift/su_mean 0.000
_refine_ls_structure_factor_coef Fsqd
_refine_ls_weighting_details 'calc w=1/[\s^2^(Fo^2^)+(0.0575P)^2^+4.3914P] where P=(Fo^2^+2Fc^2^)/3'
_refine_ls_weighting_scheme calc
_refine_ls_wR_factor_gt 0.1005
_refine_ls_wR_factor_ref 0.1101
_reflns_number_gt 5730
_reflns_number_total 7850
_reflns_threshold_expression >2sigma(I)
_cod_data_source_file om701127p-file002.cif
_cod_data_source_block 2.tol
_cod_depositor_comments
;
The following automatic conversions were performed:

'_symmetry_cell_setting' value 'Monoclinic' changed to 'monoclinic'
according to /home/saulius/struct/CIF-dictionaries/cif_core.dic
dictionary named 'cif_core.dic' version 2.4.1 from 2010-06-29.

Automatic conversion script
Id: cif_fix_values 1715 2011-07-08 13:25:40Z adriana 
;
_cod_original_sg_symbol_H-M C2/c
_cod_original_formula_sum 'C41.50 H22 F10 N2 Zn'
_cod_database_code 4070928

loop_
_symmetry_equiv_pos_as_xyz
'x, y, z'
'-x, y, -z+1/2'
'x+1/2, y+1/2, z'
'-x+1/2, y+1/2, -z+1/2'
'-x, -y, -z'
'x, -y, z-1/2'
'-x+1/2, -y+1/2, -z'
'x+1/2, -y+1/2, z-1/2'

loop_
_atom_site_label
_atom_site_type_symbol
_atom_site_fract_x
_atom_site_fract_y
_atom_site_fract_z
_atom_site_U_iso_or_equiv
_atom_site_adp_type
_atom_site_occupancy
_atom_site_symmetry_multiplicity
_atom_site_calc_flag
_atom_site_refinement_flags
Zn Zn 0.721057(18) 0.014570(8) 0.216648(15) 0.02804(9) Uani 1 1 d .
F12 F 0.55707(12) 0.07736(4) 0.12800(10) 0.0515(4) Uani 1 1 d .
F13 F 0.37909(11) 0.06255(5) 0.03771(9) 0.0531(4) Uani 1 1 d .
F14 F 0.30529(11) -0.02016(6) 0.01953(9) 0.0546(4) Uani 1 1 d .
F15 F 0.41412(12) -0.08742(5) 0.09158(10) 0.0568(4) Uani 1 1 d .
F16 F 0.59351(11) -0.07351(4) 0.17816(10) 0.0483(4) Uani 1 1 d .
F22 F 0.87598(12) -0.05050(5) 0.16298(10) 0.0531(4) Uani 1 1 d .
F23 F 1.03764(13) -0.04017(6) 0.09028(10) 0.0681(5) Uani 1 1 d .
F24 F 1.10385(12) 0.04151(8) 0.06105(10) 0.0744(6) Uani 1 1 d .
F25 F 0.99831(14) 0.11237(6) 0.09937(12) 0.0736(6) Uani 1 1 d .
F26 F 0.83369(13) 0.10218(5) 0.16938(11) 0.0559(4) Uani 1 1 d .
N4 N 0.70747(15) 0.06612(6) 0.29554(12) 0.0369(5) Uani 1 1 d .
N3 N 0.75489(15) -0.03547(6) 0.30089(12) 0.0377(5) Uani 1 1 d .
C4 C 0.70474(17) 0.10152(8) 0.31669(13) 0.0322(5) Uani 1 1 d .
C41 C 0.70382(17) 0.14628(7) 0.33957(13) 0.0297(5) Uani 1 1 d .
C46 C 0.6161(2) 0.16739(10) 0.3473(3) 0.0738(11) Uani 1 1 d .
H46 H 0.5543 0.1520 0.3387 0.089 Uiso 1 1 calc R
C45 C 0.6176(2) 0.21097(10) 0.3673(3) 0.0734(11) Uani 1 1 d .
H45 H 0.5562 0.2251 0.3725 0.088 Uiso 1 1 calc R
C44 C 0.70543(16) 0.23470(7) 0.38018(12) 0.0269(4) Uani 1 1 d .
C43 C 0.79193(18) 0.21264(8) 0.37103(18) 0.0443(6) Uani 1 1 d .
H43 H 0.8538 0.2279 0.3784 0.053 Uiso 1 1 calc R
C42 C 0.79165(18) 0.16926(8) 0.35158(18) 0.0445(6) Uani 1 1 d .
H42 H 0.8530 0.1551 0.3464 0.053 Uiso 1 1 calc R
C441 C 0.70645(16) 0.28156(7) 0.40124(12) 0.0277(5) Uani 1 1 d .
C446 C 0.6208(2) 0.30379(8) 0.40954(19) 0.0514(7) Uani 1 1 d .
H446 H 0.5584 0.2889 0.4008 0.062 Uiso 1 1 calc R
C445 C 0.6223(2) 0.34754(9) 0.4303(2) 0.0583(8) Uani 1 1 d .
H445 H 0.5612 0.3620 0.4354 0.070 Uiso 1 1 calc R
C444 C 0.7103(2) 0.36988(8) 0.44355(14) 0.0391(6) Uani 1 1 d .
H444 H 0.7116 0.3997 0.4584 0.047 Uiso 1 1 calc R
C443 C 0.7955(2) 0.34863(10) 0.4350(3) 0.0766(12) Uani 1 1 d .
H443 H 0.8577 0.3637 0.4438 0.092 Uiso 1 1 calc R
C442 C 0.7937(2) 0.30504(10) 0.4135(3) 0.0792(12) Uani 1 1 d .
H442 H 0.8549 0.2910 0.4071 0.095 Uiso 1 1 calc R
C3 C 0.77578(17) -0.06974(8) 0.32365(13) 0.0336(5) Uani 1 1 d .
C31 C 0.80156(17) -0.11363(7) 0.34913(13) 0.0316(5) Uani 1 1 d .
C32 C 0.80105(17) -0.12654(7) 0.42850(13) 0.0317(5) Uani 1 1 d .
H32 H 0.7865 -0.1061 0.4677 0.038 Uiso 1 1 calc R
C33 C 0.82191(16) -0.16923(7) 0.44965(13) 0.0289(5) Uani 1 1 d .
H33 H 0.8215 -0.1781 0.5038 0.035 Uiso 1 1 calc R
C34 C 0.84361(15) -0.19978(7) 0.39293(12) 0.0261(4) Uani 1 1 d .
C35 C 0.84574(19) -0.18583(8) 0.31440(14) 0.0374(5) Uani 1 1 d .
H35 H 0.8621 -0.2060 0.2755 0.045 Uiso 1 1 calc R
C36 C 0.8245(2) -0.14327(8) 0.29204(14) 0.0391(6) Uani 1 1 d .
H36 H 0.8255 -0.1343 0.2380 0.047 Uiso 1 1 calc R
C341 C 0.86338(15) -0.24614(7) 0.41572(13) 0.0264(4) Uani 1 1 d .
C342 C 0.90948(16) -0.25746(7) 0.49273(13) 0.0298(5) Uani 1 1 d .
H342 H 0.9281 -0.2353 0.5316 0.036 Uiso 1 1 calc R
C343 C 0.92832(17) -0.30079(8) 0.51300(14) 0.0350(5) Uani 1 1 d .
H343 H 0.9601 -0.3081 0.5656 0.042 Uiso 1 1 calc R
C344 C 0.90137(17) -0.33344(8) 0.45742(15) 0.0373(5) Uani 1 1 d .
H344 H 0.9141 -0.3631 0.4717 0.045 Uiso 1 1 calc R
C345 C 0.85570(17) -0.32262(7) 0.38098(15) 0.0352(5) Uani 1 1 d .
H345 H 0.8370 -0.3449 0.3425 0.042 Uiso 1 1 calc R
C346 C 0.83706(16) -0.27955(7) 0.36005(14) 0.0315(5) Uani 1 1 d .
H346 H 0.8059 -0.2725 0.3071 0.038 Uiso 1 1 calc R
C11 C 0.58359(16) 0.00253(7) 0.15731(13) 0.0289(5) Uani 1 1 d .
C12 C 0.52405(18) 0.03526(7) 0.12012(14) 0.0326(5) Uani 1 1 d .
C13 C 0.43206(18) 0.02879(8) 0.07378(14) 0.0352(5) Uani 1 1 d .
C14 C 0.39473(17) -0.01261(9) 0.06397(14) 0.0378(6) Uani 1 1 d .
C15 C 0.45055(18) -0.04648(8) 0.10045(15) 0.0372(5) Uani 1 1 d .
C16 C 0.54246(17) -0.03815(7) 0.14517(14) 0.0323(5) Uani 1 1 d .
C21 C 0.84819(16) 0.02524(7) 0.17071(13) 0.0300(5) Uani 1 1 d .
C22 C 0.90463(18) -0.00913(8) 0.14877(14) 0.0357(5) Uani 1 1 d .
C23 C 0.98850(19) -0.00474(10) 0.11216(15) 0.0452(7) Uani 1 1 d .
C24 C 1.02132(18) 0.03609(11) 0.09678(15) 0.0491(7) Uani 1 1 d .
C25 C 0.9684(2) 0.07166(9) 0.11659(16) 0.0463(7) Uani 1 1 d .
C26 C 0.88414(18) 0.06536(8) 0.15243(14) 0.0366(5) Uani 1 1 d .
C54 C 0.0000 0.18952(11) 0.2500 0.0370(8) Uani 1 2 d S
H54 H 0.0000 0.1586 0.2500 0.044 Uiso 1 2 calc SR
C53 C -0.07577(18) 0.21228(8) 0.20408(15) 0.0402(6) Uani 1 1 d .
H53 H -0.1280 0.1969 0.1716 0.048 Uiso 1 1 calc R
C52 C -0.07635(18) 0.25721(8) 0.20491(14) 0.0394(6) Uani 1 1 d .
H52 H -0.1302 0.2723 0.1739 0.047 Uiso 1 1 calc R
C51 C 0.0000 0.28086(11) 0.2500 0.0359(7) Uani 1 2 d S
C5 C 0.0000 0.32991(12) 0.2500 0.0539(10) Uani 1 2 d S
H5C H -0.0113 0.3406 0.1944 0.065 Uiso 0.50 1 d PR
H5A H 0.0648 0.3406 0.2770 0.065 Uiso 0.50 1 d PR
H5B H -0.0536 0.3406 0.2786 0.065 Uiso 0.50 1 d PR

loop_
_atom_site_aniso_label
_atom_site_aniso_U_11
_atom_site_aniso_U_22
_atom_site_aniso_U_33
_atom_site_aniso_U_23
_atom_site_aniso_U_13
_atom_site_aniso_U_12
Zn 0.02779(14) 0.01877(13) 0.03817(16) 0.00102(10) 0.00685(11) -0.00029(10)
F12 0.0566(9) 0.0216(7) 0.0738(10) 0.0127(7) 0.0015(8) 0.0007(6)
F13 0.0495(9) 0.0570(10) 0.0518(9) 0.0177(7) 0.0037(7) 0.0229(7)
F14 0.0312(8) 0.0858(12) 0.0443(9) -0.0023(8) -0.0029(7) -0.0049(7)
F15 0.0522(9) 0.0405(9) 0.0749(11) -0.0101(8) 0.0000(8) -0.0186(7)
F16 0.0463(8) 0.0185(7) 0.0760(10) 0.0031(6) -0.0044(8) 0.0013(6)
F22 0.0668(10) 0.0305(8) 0.0641(10) -0.0055(7) 0.0161(8) 0.0115(7)
F23 0.0515(10) 0.0917(14) 0.0615(10) -0.0167(9) 0.0096(8) 0.0369(9)
F24 0.0327(8) 0.1392(18) 0.0551(10) -0.0161(11) 0.0191(7) -0.0157(10)
F25 0.0762(12) 0.0756(13) 0.0766(12) -0.0076(10) 0.0362(10) -0.0450(10)
F26 0.0666(10) 0.0271(8) 0.0812(11) -0.0002(7) 0.0354(9) -0.0053(7)
N4 0.0396(11) 0.0313(11) 0.0421(11) -0.0049(9) 0.0142(9) -0.0012(9)
N3 0.0417(11) 0.0307(11) 0.0398(11) 0.0048(9) 0.0030(9) 0.0007(9)
C4 0.0326(12) 0.0329(13) 0.0331(12) -0.0014(10) 0.0112(10) -0.0019(10)
C41 0.0347(12) 0.0254(11) 0.0312(11) -0.0024(9) 0.0125(9) 0.0000(9)
C46 0.0328(14) 0.0437(17) 0.152(3) -0.045(2) 0.0367(18) -0.0156(12)
C45 0.0283(13) 0.0424(17) 0.155(3) -0.0471(19) 0.0329(17) -0.0069(12)
C44 0.0283(11) 0.0274(11) 0.0263(10) -0.0015(8) 0.0080(9) -0.0034(9)
C43 0.0248(12) 0.0315(13) 0.0773(19) -0.0075(12) 0.0098(12) -0.0038(10)
C42 0.0258(12) 0.0299(13) 0.0790(19) -0.0050(12) 0.0112(12) 0.0041(10)
C441 0.0316(11) 0.0261(11) 0.0259(10) -0.0012(8) 0.0059(9) -0.0030(9)
C446 0.0368(14) 0.0308(14) 0.091(2) -0.0067(13) 0.0225(14) -0.0045(11)
C445 0.0477(16) 0.0288(14) 0.103(2) -0.0108(15) 0.0258(16) 0.0025(12)
C444 0.0544(16) 0.0260(12) 0.0351(12) -0.0020(9) 0.0000(11) -0.0018(11)
C443 0.0400(16) 0.0380(17) 0.150(4) -0.0333(19) 0.0083(19) -0.0105(13)
C442 0.0317(15) 0.0387(17) 0.168(4) -0.036(2) 0.0183(19) -0.0048(12)
C3 0.0363(12) 0.0318(13) 0.0325(12) 0.0033(10) 0.0039(10) -0.0006(10)
C31 0.0332(12) 0.0253(11) 0.0353(12) 0.0050(9) 0.0020(10) 0.0008(9)
C32 0.0348(12) 0.0287(12) 0.0311(11) -0.0002(9) 0.0037(10) 0.0047(9)
C33 0.0301(11) 0.0306(12) 0.0263(11) 0.0044(9) 0.0055(9) 0.0040(9)
C34 0.0225(10) 0.0288(11) 0.0264(10) 0.0028(8) 0.0018(8) 0.0002(8)
C35 0.0515(15) 0.0305(12) 0.0303(12) -0.0012(9) 0.0069(11) 0.0031(11)
C36 0.0580(16) 0.0316(13) 0.0279(11) 0.0070(9) 0.0068(11) 0.0053(11)
C341 0.0208(10) 0.0272(11) 0.0318(11) 0.0024(8) 0.0062(9) 0.0025(8)
C342 0.0255(11) 0.0302(12) 0.0341(12) 0.0021(9) 0.0060(9) 0.0028(9)
C343 0.0333(12) 0.0359(13) 0.0366(12) 0.0112(10) 0.0075(10) 0.0070(10)
C344 0.0329(12) 0.0271(12) 0.0542(15) 0.0078(10) 0.0138(11) 0.0040(10)
C345 0.0316(12) 0.0273(12) 0.0479(14) -0.0034(10) 0.0098(11) -0.0015(9)
C346 0.0273(11) 0.0312(12) 0.0352(12) 0.0021(9) 0.0022(9) -0.0002(9)
C11 0.0285(11) 0.0228(10) 0.0370(12) 0.0010(9) 0.0103(9) -0.0006(9)
C12 0.0377(12) 0.0234(12) 0.0389(12) 0.0039(9) 0.0126(10) 0.0011(9)
C13 0.0338(12) 0.0380(13) 0.0356(12) 0.0087(10) 0.0105(10) 0.0128(10)
C14 0.0266(12) 0.0537(16) 0.0341(12) -0.0026(11) 0.0073(10) -0.0012(11)
C15 0.0363(13) 0.0297(12) 0.0469(14) -0.0055(10) 0.0101(11) -0.0085(10)
C16 0.0322(12) 0.0217(12) 0.0438(13) 0.0006(9) 0.0086(10) 0.0025(9)
C21 0.0278(11) 0.0299(12) 0.0315(11) -0.0033(9) 0.0015(9) 0.0004(9)
C22 0.0335(12) 0.0375(14) 0.0345(12) -0.0058(10) -0.0004(10) 0.0024(10)
C23 0.0303(13) 0.0653(19) 0.0385(14) -0.0145(12) -0.0006(11) 0.0140(12)
C24 0.0229(12) 0.089(2) 0.0357(13) -0.0122(14) 0.0049(10) -0.0083(13)
C25 0.0420(14) 0.0556(17) 0.0428(14) -0.0075(12) 0.0111(12) -0.0228(13)
C26 0.0349(12) 0.0351(13) 0.0411(13) -0.0067(10) 0.0103(11) -0.0043(10)
C54 0.0345(18) 0.0362(19) 0.0418(19) 0.000 0.0112(15) 0.000
C53 0.0346(13) 0.0416(15) 0.0431(14) -0.0032(11) 0.0015(11) -0.0048(11)
C52 0.0346(13) 0.0453(15) 0.0367(13) 0.0044(11) 0.0005(10) 0.0036(11)
C51 0.0431(19) 0.0361(18) 0.0311(16) 0.000 0.0142(15) 0.000
C5 0.073(3) 0.036(2) 0.053(2) 0.000 0.010(2) 0.000

loop_
_atom_type_symbol
_atom_type_description
_atom_type_scat_dispersion_real
_atom_type_scat_dispersion_imag
_atom_type_scat_source
C C 0.0030 0.0020 'International Tables Vol C Tables 4.2.6.8 and 6.1.1.4'
H H 0.0000 0.0000 'International Tables Vol C Tables 4.2.6.8 and 6.1.1.4'
F F 0.0170 0.0100 'International Tables Vol C Tables 4.2.6.8 and 6.1.1.4'
N N 0.0060 0.0030 'International Tables Vol C Tables 4.2.6.8 and 6.1.1.4'
Zn Zn 0.2840 1.4300 'International Tables Vol C Tables 4.2.6.8 and 6.1.1.4'

loop_
_geom_angle_atom_site_label_1
_geom_angle_atom_site_label_2
_geom_angle_atom_site_label_3
_geom_angle
_geom_angle_site_symmetry_1
_geom_angle_site_symmetry_3
C11 Zn C21 128.17(9) . .
C11 Zn N4 107.10(9) . .
C21 Zn N4 106.22(8) . .
C11 Zn N3 107.11(9) . .
C21 Zn N3 105.44(9) . .
N4 Zn N3 99.11(8) . .
C4 N4 Zn 157.67(19) . .
C3 N3 Zn 157.3(2) . .
N4 C4 C41 177.0(2) . .
C42 C41 C46 118.8(2) . .
C42 C41 C4 119.7(2) . .
C46 C41 C4 121.5(2) . .
C41 C46 C45 120.0(2) . .
C41 C46 H46 120.0 . .
C45 C46 H46 120.0 . .
C46 C45 C44 122.2(2) . .
C46 C45 H45 118.9 . .
C44 C45 H45 118.9 . .
C43 C44 C45 116.3(2) . .
C43 C44 C441 121.78(19) . .
C45 C44 C441 121.9(2) . .
C42 C43 C44 122.1(2) . .
C42 C43 H43 118.9 . .
C44 C43 H43 118.9 . .
C41 C42 C43 120.6(2) . .
C41 C42 H42 119.7 . .
C43 C42 H42 119.7 . .
C446 C441 C442 116.2(2) . .
C446 C441 C44 122.1(2) . .
C442 C441 C44 121.7(2) . .
C441 C446 C445 121.9(2) . .
C441 C446 H446 119.1 . .
C445 C446 H446 119.1 . .
C444 C445 C446 120.6(3) . .
C444 C445 H445 119.7 . .
C446 C445 H445 119.7 . .
C443 C444 C445 118.4(2) . .
C443 C444 H444 120.8 . .
C445 C444 H444 120.8 . .
C444 C443 C442 120.9(3) . .
C444 C443 H443 119.6 . .
C442 C443 H443 119.6 . .
C441 C442 C443 122.0(3) . .
C441 C442 H442 119.0 . .
C443 C442 H442 119.0 . .
N3 C3 C31 177.7(3) . .
C36 C31 C32 120.5(2) . .
C36 C31 C3 118.4(2) . .
C32 C31 C3 121.1(2) . .
C33 C32 C31 119.3(2) . .
C33 C32 H32 120.4 . .
C31 C32 H32 120.4 . .
C32 C33 C34 121.2(2) . .
C32 C33 H33 119.4 . .
C34 C33 H33 119.4 . .
C35 C34 C33 118.3(2) . .
C35 C34 C341 120.7(2) . .
C33 C34 C341 120.94(19) . .
C36 C35 C34 121.2(2) . .
C36 C35 H35 119.4 . .
C34 C35 H35 119.4 . .
C35 C36 C31 119.4(2) . .
C35 C36 H36 120.3 . .
C31 C36 H36 120.3 . .
C342 C341 C346 118.2(2) . .
C342 C341 C34 121.05(19) . .
C346 C341 C34 120.78(18) . .
C343 C342 C341 120.5(2) . .
C343 C342 H342 119.8 . .
C341 C342 H342 119.8 . .
C344 C343 C342 120.6(2) . .
C344 C343 H343 119.7 . .
C342 C343 H343 119.7 . .
C345 C344 C343 119.4(2) . .
C345 C344 H344 120.3 . .
C343 C344 H344 120.3 . .
C344 C345 C346 120.4(2) . .
C344 C345 H345 119.8 . .
C346 C345 H345 119.8 . .
C345 C346 C341 120.9(2) . .
C345 C346 H346 119.6 . .
C341 C346 H346 119.6 . .
C16 C11 C12 113.7(2) . .
C16 C11 Zn 124.50(17) . .
C12 C11 Zn 121.68(17) . .
F12 C12 C13 116.3(2) . .
F12 C12 C11 119.1(2) . .
C13 C12 C11 124.5(2) . .
F13 C13 C14 119.9(2) . .
F13 C13 C12 121.0(2) . .
C14 C13 C12 119.1(2) . .
F14 C14 C13 120.8(2) . .
F14 C14 C15 120.4(2) . .
C13 C14 C15 118.8(2) . .
F15 C15 C16 121.2(2) . .
F15 C15 C14 119.3(2) . .
C16 C15 C14 119.5(2) . .
F16 C16 C11 119.9(2) . .
F16 C16 C15 115.81(19) . .
C11 C16 C15 124.3(2) . .
C26 C21 C22 113.5(2) . .
C26 C21 Zn 125.52(17) . .
C22 C21 Zn 120.81(17) . .
F22 C22 C23 116.4(2) . .
F22 C22 C21 119.0(2) . .
C23 C22 C21 124.5(2) . .
F23 C23 C24 120.1(3) . .
F23 C23 C22 120.8(3) . .
C24 C23 C22 119.1(2) . .
F24 C24 C23 120.5(3) . .
F24 C24 C25 120.1(3) . .
C23 C24 C25 119.4(2) . .
F25 C25 C24 120.0(2) . .
F25 C25 C26 120.8(3) . .
C24 C25 C26 119.1(3) . .
F26 C26 C21 119.4(2) . .
F26 C26 C25 116.2(2) . .
C21 C26 C25 124.4(2) . .
C53 C54 C53 119.0(3) . 2
C53 C54 H54 120.5 . .
C53 C54 H54 120.5 2 .
C54 C53 C52 120.5(2) . .
C54 C53 H53 119.8 . .
C52 C53 H53 119.8 . .
C53 C52 C51 121.5(2) . .
C53 C52 H52 119.2 . .
C51 C52 H52 119.2 . .
C52 C51 C52 117.0(3) 2 .
C52 C51 C5 121.51(16) 2 .
C52 C51 C5 121.51(16) . .
C51 C5 H5C 109.5 . .
C51 C5 H5A 109.5 . .
H5C C5 H5A 109.4 . .
C51 C5 H5B 109.5 . .
H5C C5 H5B 109.4 . .
H5A C5 H5B 109.4 . .

loop_
_geom_bond_atom_site_label_1
_geom_bond_atom_site_label_2
_geom_bond_distance
_geom_bond_site_symmetry_2
Zn C11 2.005(2) .
Zn C21 2.007(2) .
Zn N4 2.090(2) .
Zn N3 2.093(2) .
F12 C12 1.368(3) .
F13 C13 1.351(3) .
F14 C14 1.342(3) .
F15 C15 1.350(3) .
F16 C16 1.360(3) .
F22 C22 1.359(3) .
F23 C23 1.353(3) .
F24 C24 1.350(3) .
F25 C25 1.358(3) .
F26 C26 1.371(3) .
N4 C4 1.146(3) .
N3 C3 1.141(3) .
C4 C41 1.428(3) .
C41 C42 1.368(3) .
C41 C46 1.371(4) .
C46 C45 1.380(4) .
C46 H46 0.9500 .
C45 C44 1.380(3) .
C45 H45 0.9500 .
C44 C43 1.377(3) .
C44 C441 1.482(3) .
C43 C42 1.372(3) .
C43 H43 0.9500 .
C42 H42 0.9500 .
C441 C446 1.366(3) .
C441 C442 1.369(3) .
C446 C445 1.388(4) .
C446 H446 0.9500 .
C445 C444 1.360(4) .
C445 H445 0.9500 .
C444 C443 1.348(4) .
C444 H444 0.9500 .
C443 C442 1.386(4) .
C443 H443 0.9500 .
C442 H442 0.9500 .
C3 C31 1.441(3) .
C31 C36 1.390(3) .
C31 C32 1.392(3) .
C32 C33 1.376(3) .
C32 H32 0.9500 .
C33 C34 1.398(3) .
C33 H33 0.9500 .
C34 C35 1.391(3) .
C34 C341 1.488(3) .
C35 C36 1.378(3) .
C35 H35 0.9500 .
C36 H36 0.9500 .
C341 C342 1.394(3) .
C341 C346 1.398(3) .
C342 C343 1.388(3) .
C342 H342 0.9500 .
C343 C344 1.382(3) .
C343 H343 0.9500 .
C344 C345 1.380(3) .
C344 H344 0.9500 .
C345 C346 1.382(3) .
C345 H345 0.9500 .
C346 H346 0.9500 .
C11 C16 1.370(3) .
C11 C12 1.377(3) .
C12 C13 1.378(3) .
C13 C14 1.369(4) .
C14 C15 1.374(3) .
C15 C16 1.375(3) .
C21 C26 1.375(3) .
C21 C22 1.383(3) .
C22 C23 1.371(4) .
C23 C24 1.367(4) .
C24 C25 1.372(4) .
C25 C26 1.375(4) .
C54 C53 1.377(3) .
C54 C53 1.377(3) 2
C54 H54 0.9500 .
C53 C52 1.380(4) .
C53 H53 0.9500 .
C52 C51 1.390(3) .
C52 H52 0.9500 .
C51 C52 1.390(3) 2
C51 C5 1.507(5) .
C5 H5C 0.9802 .
C5 H5A 0.9796 .
C5 H5B 0.9809 .
